data_1567092
loop_
_publ_author_name
'Reith, Sascha'
'Demeshko, Serhiy'
'Battistella, Beatrice'
'Reckziegel, Alexander'
'Schneider, Christian'
'Stoy, Andreas'
'Lichtenberg, Crispin'
'Meyer, Franc'
'Munz, Dominik'
'Werncke, C. Gunnar'

_publ_section_title
;
 Between imide, imidyl and nitrene - an imido iron complex in two
 oxidation states.
;
_journal_issue 26
_journal_name_full 'Chemical science'
_journal_page_first 7907
_journal_page_last 7913
_journal_paper_doi 10.1039/d2sc01088g
_journal_volume 13
_journal_year 2022
_chemical_formula_moiety 'C39 H63 Fe N3 Si2'
_chemical_formula_sum 'C39 H63 Fe N3 Si2'
_chemical_formula_weight 685.95
_chemical_name_systematic '[Fe(NMes)(N{Dipp}TMS)2]'
_space_group_crystal_system orthorhombic
_space_group_IT_number 61
_space_group_name_Hall '-P 2ac 2ab'
_space_group_name_H-M_alt 'P b c a'
_atom_sites_solution_hydrogens geom
_audit_creation_date 2021-12-22
_audit_creation_method
;
Olex2 1.5-alpha
(compiled 2021.06.29 svn.r12e2184c for OlexSys, GUI svn.r6372)
;
_audit_update_record
;
2021-12-22 deposited with the CCDC.	2022-06-09 downloaded from the CCDC.
;
_cell_angle_alpha 90
_cell_angle_beta 90
_cell_angle_gamma 90
_cell_formula_units_Z 8
_cell_length_a 19.2646(7)
_cell_length_b 16.7587(7)
_cell_length_c 24.9520(11)
_cell_measurement_reflns_used 9282
_cell_measurement_temperature 100.00
_cell_measurement_theta_max 26.61
_cell_measurement_theta_min 2.29
_cell_volume 8055.7(6)
_computing_molecular_graphics 'Olex2 1.5-alpha (Dolomanov et al., 2009)'
_computing_publication_material 'Olex2 1.5-alpha (Dolomanov et al., 2009)'
_computing_structure_refinement 'XL  (Sheldrick, 2008)'
_computing_structure_solution 'SHELXT 2018/2 (Sheldrick, 2018)'
_diffrn_ambient_temperature 100.00
_diffrn_measured_fraction_theta_full 1.000
_diffrn_measured_fraction_theta_max 1.000
_diffrn_measurement_device_type 'Bruker APEX-II CCD'
_diffrn_measurement_method '\f and \w scans'
_diffrn_radiation_type MoK\a
_diffrn_radiation_wavelength 0.71073
_diffrn_reflns_av_R_equivalents 0.1078
_diffrn_reflns_av_unetI/netI 0.0499
_diffrn_reflns_Laue_measured_fraction_full 1.000
_diffrn_reflns_Laue_measured_fraction_max 1.000
_diffrn_reflns_limit_h_max 22
_diffrn_reflns_limit_h_min -22
_diffrn_reflns_limit_k_max 19
_diffrn_reflns_limit_k_min -19
_diffrn_reflns_limit_l_max 29
_diffrn_reflns_limit_l_min -29
_diffrn_reflns_number 76439
_diffrn_reflns_point_group_measured_fraction_full 1.000
_diffrn_reflns_point_group_measured_fraction_max 1.000
_diffrn_reflns_theta_full 24.997
_diffrn_reflns_theta_max 24.997
_diffrn_reflns_theta_min 1.945
_exptl_absorpt_coefficient_mu 0.462
_exptl_absorpt_correction_type none
_exptl_crystal_colour 'clear brown'
_exptl_crystal_colour_lustre clear
_exptl_crystal_colour_primary brown
_exptl_crystal_density_diffrn 1.131
_exptl_crystal_description block
_exptl_crystal_F_000 2976
_exptl_crystal_size_max 0.222
_exptl_crystal_size_mid 0.144
_exptl_crystal_size_min 0.111
_refine_diff_density_max 0.249
_refine_diff_density_min -0.287
_refine_diff_density_rms 0.058
_refine_ls_extinction_method none
_refine_ls_goodness_of_fit_ref 1.042
_refine_ls_hydrogen_treatment constr
_refine_ls_matrix_type full
_refine_ls_number_parameters 423
_refine_ls_number_reflns 7090
_refine_ls_number_restraints 0
_refine_ls_restrained_S_all 1.042
_refine_ls_R_factor_all 0.0651
_refine_ls_R_factor_gt 0.0464
_refine_ls_shift/su_max 0.000
_refine_ls_shift/su_mean 0.000
_refine_ls_structure_factor_coef Fsqd
_refine_ls_weighting_details 'w=1/[\s^2^(Fo^2^)+(0.0260P)^2^+8.7490P] where P=(Fo^2^+2Fc^2^)/3'
_refine_ls_weighting_scheme calc
_refine_ls_wR_factor_gt 0.0897
_refine_ls_wR_factor_ref 0.0953
_reflns_Friedel_coverage 0.000
_reflns_number_gt 5627
_reflns_number_total 7090
_reflns_threshold_expression 'I > 2\s(I)'
_cod_data_source_file d2sc01088g2.cif
_cod_data_source_block fenmes_1
_cod_depositor_comments 'Adding full bibliography for 1567091--1567094.cif.'
_cod_database_code 1567092
_shelx_shelxl_version_number 2018/3
_shelx_space_group_comment
;
The symmetry employed for this shelxl refinement is uniquely defined
by the following loop, which should always be used as a source of
symmetry information in preference to the above space-group names.
They are only intended as comments.
;
_shelx_estimated_absorpt_t_max 0.950
_shelx_estimated_absorpt_t_min 0.904
_olex2_refinement_description
;
1. Fixed Uiso
 At 1.2 times of:
  All C(H) groups
 At 1.5 times of:
  All C(H,H,H) groups
2.a Ternary CH refined with riding coordinates:
 C32(H32), C34(H34), C5(H5), C23(H23)
2.b Aromatic/amide H refined with riding coordinates:
 C14(H14), C20(H20), C26(H26), C28(H28), C36(H36), C39(H39), C13(H13), C27(H27)
2.c Idealised Me refined as rotating group:
 C30(H30A,H30B,H30C), C38(H38A,H38B,H38C), C21(H21A,H21B,H21C), C11(H11A,H11B,
 H11C), C3(H3A,H3B,H3C), C25(H25A,H25B,H25C), C7(H7A,H7B,H7C), C29(H29A,H29B,
 H29C), C15(H15A,H15B,H15C), C31(H31A,H31B,H31C), C2(H2A,H2B,H2C), C33(H33A,
 H33B,H33C), C17(H17A,H17B,H17C), C35(H35A,H35B,H35C), C9(H9A,H9B,H9C),
 C37(H37A,H37B,H37C), C19(H19A,H19B,H19C)
;
_olex2_submission_special_instructions 'No special instructions were received'

loop_
_space_group_symop_operation_xyz
'x, y, z'
'-x+1/2, -y, z+1/2'
'-x, y+1/2, -z+1/2'
'x+1/2, -y+1/2, -z'
'-x, -y, -z'
'x-1/2, y, -z-1/2'
'x, -y-1/2, z-1/2'
'-x-1/2, y-1/2, z'

loop_
_atom_site_label
_atom_site_type_symbol
_atom_site_fract_x
_atom_site_fract_y
_atom_site_fract_z
_atom_site_U_iso_or_equiv
_atom_site_adp_type
_atom_site_occupancy
_atom_site_site_symmetry_order
_atom_site_calc_flag
_atom_site_refinement_flags_posn
_atom_site_refinement_flags_adp
_atom_site_refinement_flags_occupancy
_atom_site_disorder_assembly
_atom_site_disorder_group
Fe1 Fe 0.55164(2) 0.27380(2) 0.38343(2) 0.01461(10) Uani 1 1 d . . . . .
Si1 Si 0.59906(4) 0.29400(4) 0.26204(3) 0.01671(16) Uani 1 1 d . . . . .
Si2 Si 0.49723(4) 0.26778(4) 0.50473(3) 0.01690(16) Uani 1 1 d . . . . .
N3 N 0.56325(10) 0.25229(12) 0.45740(8) 0.0146(5) Uani 1 1 d . . . . .
N2 N 0.60402(10) 0.24133(12) 0.32244(8) 0.0138(4) Uani 1 1 d . . . . .
N1 N 0.48007(11) 0.33351(13) 0.36901(8) 0.0233(5) Uani 1 1 d . . . . .
C10 C 0.63015(13) 0.16124(14) 0.31972(9) 0.0152(5) Uani 1 1 d . . . . .
C4 C 0.63076(12) 0.23683(14) 0.47887(9) 0.0147(5) Uani 1 1 d . . . . .
C6 C 0.58432(13) 0.09757(15) 0.30818(10) 0.0171(6) Uani 1 1 d . . . . .
C8 C 0.70183(13) 0.14581(16) 0.32581(10) 0.0192(6) Uani 1 1 d . . . . .
C1 C 0.42586(13) 0.38141(16) 0.35973(10) 0.0199(6) Uani 1 1 d . . . . .
C12 C 0.43347(13) 0.46616(16) 0.36329(10) 0.0212(6) Uani 1 1 d . . . . .
C14 C 0.37631(14) 0.51352(16) 0.35438(10) 0.0245(6) Uani 1 1 d . . . . .
H14 H 0.381490 0.569838 0.356105 0.029 Uiso 1 1 calc R U . . .
C16 C 0.67741(13) 0.30106(15) 0.48620(11) 0.0208(6) Uani 1 1 d . . . . .
C18 C 0.35903(14) 0.34820(16) 0.34743(10) 0.0220(6) Uani 1 1 d . . . . .
C20 C 0.61110(14) 0.02118(15) 0.30066(11) 0.0234(6) Uani 1 1 d . . . . .
H20 H 0.580398 -0.021582 0.292727 0.028 Uiso 1 1 calc R U . . .
C22 C 0.64916(13) 0.15959(15) 0.49636(10) 0.0185(6) Uani 1 1 d . . . . .
C24 C 0.31088(14) 0.48183(16) 0.34288(10) 0.0239(6) Uani 1 1 d . . . . .
C26 C 0.30382(14) 0.39920(16) 0.33979(11) 0.0243(6) Uani 1 1 d . . . . .
H26 H 0.259426 0.377296 0.332166 0.029 Uiso 1 1 calc R U . . .
C28 C 0.71319(14) 0.14856(16) 0.52124(11) 0.0249(6) Uani 1 1 d . . . . .
H28 H 0.725863 0.096721 0.533140 0.030 Uiso 1 1 calc R U . . .
C30 C 0.45477(14) 0.36773(16) 0.49871(11) 0.0242(6) Uani 1 1 d . . . . .
H30A H 0.490000 0.409676 0.501727 0.036 Uiso 1 1 calc R U . . .
H30B H 0.420455 0.374065 0.527386 0.036 Uiso 1 1 calc R U . . .
H30C H 0.431602 0.371839 0.463848 0.036 Uiso 1 1 calc R U . . .
C32 C 0.60188(14) 0.08835(15) 0.48789(11) 0.0220(6) Uani 1 1 d . . . . .
H32 H 0.556910 0.108808 0.473329 0.026 Uiso 1 1 calc R U . . .
C34 C 0.50611(13) 0.10984(15) 0.30499(11) 0.0207(6) Uani 1 1 d . . . . .
H34 H 0.496988 0.168396 0.308165 0.025 Uiso 1 1 calc R U . . .
C36 C 0.72581(14) 0.06787(17) 0.31736(11) 0.0255(6) Uani 1 1 d . . . . .
H36 H 0.774047 0.057104 0.320582 0.031 Uiso 1 1 calc R U . . .
C38 C 0.63949(14) 0.23448(17) 0.20704(10) 0.0248(6) Uani 1 1 d . . . . .
H38A H 0.686510 0.218609 0.217576 0.037 Uiso 1 1 calc R U . . .
H38B H 0.641694 0.266868 0.174383 0.037 Uiso 1 1 calc R U . . .
H38C H 0.611485 0.186705 0.200280 0.037 Uiso 1 1 calc R U . . .
C39 C 0.68130(15) 0.00647(16) 0.30450(11) 0.0280(7) Uani 1 1 d . . . . .
H39 H 0.698887 -0.045689 0.298327 0.034 Uiso 1 1 calc R U . . .
C5 C 0.65957(14) 0.38524(15) 0.46846(12) 0.0277(7) Uani 1 1 d . . . . .
H5 H 0.608495 0.386600 0.461359 0.033 Uiso 1 1 calc R U . . .
C21 C 0.42870(14) 0.19015(16) 0.49801(12) 0.0272(7) Uani 1 1 d . . . . .
H21A H 0.412528 0.188266 0.460790 0.041 Uiso 1 1 calc R U . . .
H21B H 0.389686 0.203237 0.521629 0.041 Uiso 1 1 calc R U . . .
H21C H 0.447797 0.138056 0.508064 0.041 Uiso 1 1 calc R U . . .
C11 C 0.50863(14) 0.31598(17) 0.23896(11) 0.0268(7) Uani 1 1 d . . . . .
H11A H 0.482246 0.266109 0.236609 0.040 Uiso 1 1 calc R U . . .
H11B H 0.510232 0.341406 0.203608 0.040 Uiso 1 1 calc R U . . .
H11C H 0.486069 0.351942 0.264562 0.040 Uiso 1 1 calc R U . . .
C23 C 0.75294(14) 0.21018(17) 0.34214(11) 0.0266(6) Uani 1 1 d . . . . .
H23 H 0.725272 0.257433 0.354088 0.032 Uiso 1 1 calc R U . . .
C3 C 0.50267(14) 0.50090(17) 0.37831(11) 0.0274(6) Uani 1 1 d . . . . .
H3A H 0.515781 0.482328 0.414149 0.041 Uiso 1 1 calc R U . . .
H3B H 0.499608 0.559275 0.378278 0.041 Uiso 1 1 calc R U . . .
H3C H 0.537752 0.483772 0.352304 0.041 Uiso 1 1 calc R U . . .
C25 C 0.63178(15) 0.03066(16) 0.44681(11) 0.0280(7) Uani 1 1 d . . . . .
H25A H 0.639695 0.058841 0.412945 0.042 Uiso 1 1 calc R U . . .
H25B H 0.599032 -0.013229 0.440960 0.042 Uiso 1 1 calc R U . . .
H25C H 0.675880 0.009221 0.460087 0.042 Uiso 1 1 calc R U . . .
C13 C 0.74050(14) 0.28657(17) 0.51133(12) 0.0289(7) Uani 1 1 d . . . . .
H13 H 0.772029 0.329459 0.516548 0.035 Uiso 1 1 calc R U . . .
C27 C 0.75845(14) 0.21089(18) 0.52898(11) 0.0299(7) Uani 1 1 d . . . . .
H27 H 0.801711 0.202185 0.546296 0.036 Uiso 1 1 calc R U . . .
C7 C 0.35085(15) 0.25962(16) 0.34349(12) 0.0290(7) Uani 1 1 d . . . . .
H7A H 0.375523 0.240095 0.311751 0.043 Uiso 1 1 calc R U . . .
H7B H 0.301465 0.246299 0.340505 0.043 Uiso 1 1 calc R U . . .
H7C H 0.370192 0.234445 0.375642 0.043 Uiso 1 1 calc R U . . .
C29 C 0.53425(14) 0.26416(19) 0.57408(11) 0.0305(7) Uani 1 1 d . . . . .
H29A H 0.555821 0.211975 0.580153 0.046 Uiso 1 1 calc R U . . .
H29B H 0.497045 0.272437 0.600280 0.046 Uiso 1 1 calc R U . . .
H29C H 0.569257 0.306160 0.578097 0.046 Uiso 1 1 calc R U . . .
C15 C 0.46982(15) 0.06875(18) 0.35170(12) 0.0327(7) Uani 1 1 d . . . . .
H15A H 0.419965 0.080166 0.350254 0.049 Uiso 1 1 calc R U . . .
H15B H 0.488924 0.088655 0.385558 0.049 Uiso 1 1 calc R U . . .
H15C H 0.477236 0.011008 0.349331 0.049 Uiso 1 1 calc R U . . .
C31 C 0.64408(15) 0.39200(16) 0.26859(11) 0.0273(7) Uani 1 1 d . . . . .
H31A H 0.624107 0.421792 0.298661 0.041 Uiso 1 1 calc R U . . .
H31B H 0.638145 0.422636 0.235449 0.041 Uiso 1 1 calc R U . . .
H31C H 0.693641 0.383079 0.275095 0.041 Uiso 1 1 calc R U . . .
C2 C 0.24947(15) 0.53614(18) 0.33522(12) 0.0346(7) Uani 1 1 d . . . . .
H2A H 0.247918 0.554386 0.297924 0.052 Uiso 1 1 calc R U . . .
H2B H 0.253808 0.582307 0.359089 0.052 Uiso 1 1 calc R U . . .
H2C H 0.206696 0.507087 0.343656 0.052 Uiso 1 1 calc R U . . .
C33 C 0.47604(15) 0.08198(18) 0.25147(12) 0.0328(7) Uani 1 1 d . . . . .
H33A H 0.483038 0.024339 0.247681 0.049 Uiso 1 1 calc R U . . .
H33B H 0.499548 0.109812 0.222080 0.049 Uiso 1 1 calc R U . . .
H33C H 0.426270 0.093942 0.250347 0.049 Uiso 1 1 calc R U . . .
C17 C 0.69576(19) 0.40692(17) 0.41655(12) 0.0411(9) Uani 1 1 d . . . . .
H17A H 0.683337 0.461560 0.406362 0.062 Uiso 1 1 calc R U . . .
H17B H 0.681224 0.369993 0.388235 0.062 Uiso 1 1 calc R U . . .
H17C H 0.746128 0.403224 0.421466 0.062 Uiso 1 1 calc R U . . .
C35 C 0.5859(2) 0.04428(19) 0.54003(13) 0.0477(10) Uani 1 1 d . . . . .
H35A H 0.628867 0.021567 0.554563 0.072 Uiso 1 1 calc R U . . .
H35B H 0.552661 0.001321 0.532955 0.072 Uiso 1 1 calc R U . . .
H35C H 0.566050 0.081675 0.566031 0.072 Uiso 1 1 calc R U . . .
C9 C 0.79802(16) 0.1847(2) 0.38914(12) 0.0480(9) Uani 1 1 d . . . . .
H9A H 0.768401 0.165373 0.418330 0.072 Uiso 1 1 calc R U . . .
H9B H 0.825367 0.230297 0.401666 0.072 Uiso 1 1 calc R U . . .
H9C H 0.829344 0.141832 0.377714 0.072 Uiso 1 1 calc R U . . .
C37 C 0.79933(16) 0.2377(2) 0.29618(13) 0.0432(8) Uani 1 1 d . . . . .
H37A H 0.825959 0.192162 0.282527 0.065 Uiso 1 1 calc R U . . .
H37B H 0.831314 0.278842 0.309118 0.065 Uiso 1 1 calc R U . . .
H37C H 0.770525 0.259603 0.267360 0.065 Uiso 1 1 calc R U . . .
C19 C 0.6745(2) 0.44747(18) 0.51110(13) 0.0496(10) Uani 1 1 d . . . . .
H19A H 0.724528 0.448936 0.518348 0.074 Uiso 1 1 calc R U . . .
H19B H 0.649581 0.433725 0.544056 0.074 Uiso 1 1 calc R U . . .
H19C H 0.659202 0.499944 0.498446 0.074 Uiso 1 1 calc R U . . .

loop_
_atom_site_aniso_label
_atom_site_aniso_U_11
_atom_site_aniso_U_22
_atom_site_aniso_U_33
_atom_site_aniso_U_23
_atom_site_aniso_U_13
_atom_site_aniso_U_12
Fe1 0.01370(18) 0.01695(19) 0.01319(18) -0.00033(15) -0.00115(15) 0.00304(15)
Si1 0.0172(4) 0.0180(4) 0.0149(4) 0.0016(3) 0.0004(3) 0.0004(3)
Si2 0.0139(3) 0.0214(4) 0.0154(4) 0.0014(3) 0.0018(3) 0.0011(3)
N3 0.0116(10) 0.0171(11) 0.0151(11) 0.0021(8) -0.0009(9) 0.0008(8)
N2 0.0143(10) 0.0141(11) 0.0131(11) -0.0010(8) -0.0007(9) 0.0022(9)
N1 0.0266(13) 0.0298(13) 0.0135(11) -0.0041(10) -0.0025(10) 0.0113(10)
C10 0.0167(13) 0.0191(13) 0.0099(12) 0.0005(10) 0.0008(10) 0.0028(11)
C4 0.0122(12) 0.0187(13) 0.0131(13) 0.0006(10) 0.0009(10) 0.0009(10)
C6 0.0189(14) 0.0174(13) 0.0149(13) -0.0013(11) 0.0011(11) 0.0007(11)
C8 0.0196(14) 0.0276(15) 0.0104(13) 0.0008(11) 0.0022(11) 0.0051(12)
C1 0.0224(14) 0.0264(15) 0.0107(13) -0.0014(11) -0.0009(11) 0.0108(12)
C12 0.0226(14) 0.0279(15) 0.0130(13) 0.0008(11) 0.0008(11) 0.0065(12)
C14 0.0335(17) 0.0227(15) 0.0172(14) 0.0020(12) 0.0021(13) 0.0065(12)
C16 0.0140(13) 0.0194(14) 0.0291(16) -0.0007(12) 0.0014(11) 0.0015(11)
C18 0.0250(15) 0.0269(15) 0.0141(14) -0.0026(11) -0.0019(11) 0.0076(12)
C20 0.0297(16) 0.0191(14) 0.0214(15) -0.0021(11) 0.0007(13) 0.0006(12)
C22 0.0183(13) 0.0214(14) 0.0159(14) 0.0022(11) 0.0032(11) 0.0029(11)
C24 0.0263(16) 0.0302(16) 0.0151(14) 0.0028(12) 0.0017(12) 0.0101(12)
C26 0.0198(14) 0.0317(16) 0.0215(15) 0.0010(12) -0.0027(12) 0.0062(12)
C28 0.0230(15) 0.0247(15) 0.0270(16) 0.0079(12) 0.0024(12) 0.0091(12)
C30 0.0265(15) 0.0269(15) 0.0192(15) -0.0012(12) 0.0053(12) 0.0036(12)
C32 0.0220(14) 0.0171(13) 0.0268(15) 0.0029(11) 0.0048(12) 0.0027(11)
C34 0.0208(14) 0.0166(13) 0.0247(15) -0.0017(11) -0.0002(12) -0.0030(11)
C36 0.0228(15) 0.0331(17) 0.0205(15) 0.0001(12) 0.0002(12) 0.0125(13)
C38 0.0275(15) 0.0305(15) 0.0163(14) 0.0000(12) 0.0023(12) 0.0015(13)
C39 0.0373(17) 0.0199(15) 0.0267(16) -0.0020(12) 0.0059(14) 0.0130(13)
C5 0.0148(14) 0.0186(14) 0.050(2) 0.0029(13) -0.0011(13) -0.0038(11)
C21 0.0186(14) 0.0278(16) 0.0353(17) -0.0022(13) 0.0091(13) -0.0011(12)
C11 0.0257(16) 0.0346(17) 0.0203(15) 0.0099(13) -0.0012(12) 0.0034(13)
C23 0.0156(14) 0.0372(17) 0.0270(15) -0.0060(13) 0.0029(12) 0.0037(12)
C3 0.0253(15) 0.0315(16) 0.0255(16) 0.0039(13) -0.0015(13) 0.0033(12)
C25 0.0340(17) 0.0266(15) 0.0235(16) 0.0004(13) 0.0017(13) -0.0011(13)
C13 0.0154(14) 0.0293(16) 0.0421(18) -0.0045(14) -0.0067(13) -0.0030(12)
C27 0.0179(14) 0.0419(19) 0.0300(16) -0.0015(14) -0.0083(13) 0.0063(13)
C7 0.0311(16) 0.0282(16) 0.0277(16) -0.0045(13) -0.0051(13) 0.0072(13)
C29 0.0268(16) 0.0449(18) 0.0200(15) -0.0004(14) 0.0031(12) 0.0088(14)
C15 0.0252(16) 0.0372(18) 0.0358(18) 0.0003(14) 0.0050(14) -0.0037(13)
C31 0.0334(17) 0.0239(15) 0.0246(16) 0.0024(12) 0.0018(13) -0.0017(13)
C2 0.0291(16) 0.0400(19) 0.0349(18) 0.0058(15) -0.0017(15) 0.0161(14)
C33 0.0327(17) 0.0340(17) 0.0316(17) -0.0058(14) -0.0060(14) -0.0025(14)
C17 0.072(2) 0.0205(16) 0.0305(18) -0.0004(13) -0.0082(17) -0.0043(16)
C35 0.079(3) 0.0306(18) 0.0331(19) -0.0047(15) 0.0249(18) -0.0183(18)
C9 0.0336(19) 0.088(3) 0.0227(17) 0.0031(17) -0.0054(15) -0.0201(18)
C37 0.0336(18) 0.057(2) 0.0391(19) 0.0125(17) -0.0050(15) -0.0141(16)
C19 0.081(3) 0.0253(17) 0.042(2) -0.0028(15) 0.0288(19) 0.0035(17)

loop_
_atom_type_symbol
_atom_type_description
_atom_type_scat_dispersion_real
_atom_type_scat_dispersion_imag
_atom_type_scat_source
C C 0.0033 0.0016 'International Tables Vol C Tables 4.2.6.8 and 6.1.1.4'
H H 0.0000 0.0000 'International Tables Vol C Tables 4.2.6.8 and 6.1.1.4'
Fe Fe 0.3463 0.8444 'International Tables Vol C Tables 4.2.6.8 and 6.1.1.4'
N N 0.0061 0.0033 'International Tables Vol C Tables 4.2.6.8 and 6.1.1.4'
Si Si 0.0817 0.0704 'International Tables Vol C Tables 4.2.6.8 and 6.1.1.4'

loop_
_geom_angle_atom_site_label_1
_geom_angle_atom_site_label_2
_geom_angle_atom_site_label_3
_geom_angle
_geom_angle_site_symmetry_1
_geom_angle_site_symmetry_3
_geom_angle_publ_flag
N3 Fe1 N2 131.42(8) . . ?
N1 Fe1 N3 113.85(9) . . ?
N1 Fe1 N2 114.73(9) . . ?
N2 Si1 C38 109.94(11) . . ?
N2 Si1 C11 114.54(11) . . ?
N2 Si1 C31 110.09(11) . . ?
C38 Si1 C11 105.50(13) . . ?
C31 Si1 C38 109.94(13) . . ?
C31 Si1 C11 106.65(13) . . ?
N3 Si2 C30 113.29(11) . . ?
N3 Si2 C21 110.49(11) . . ?
N3 Si2 C29 109.94(11) . . ?
C30 Si2 C29 105.65(13) . . ?
C21 Si2 C30 107.98(13) . . ?
C21 Si2 C29 109.31(14) . . ?
Si2 N3 Fe1 122.83(11) . . ?
C4 N3 Fe1 120.45(15) . . ?
C4 N3 Si2 115.71(16) . . ?
Si1 N2 Fe1 121.02(11) . . ?
C10 N2 Fe1 119.37(15) . . ?
C10 N2 Si1 116.77(15) . . ?
C1 N1 Fe1 177.5(2) . . ?
C6 C10 N2 119.7(2) . . ?
C8 C10 N2 120.6(2) . . ?
C8 C10 C6 119.6(2) . . ?
C16 C4 N3 119.3(2) . . ?
C22 C4 N3 120.7(2) . . ?
C22 C4 C16 119.9(2) . . ?
C10 C6 C34 121.8(2) . . ?
C20 C6 C10 119.3(2) . . ?
C20 C6 C34 118.9(2) . . ?
C10 C8 C23 122.2(2) . . ?
C36 C8 C10 118.5(2) . . ?
C36 C8 C23 119.3(2) . . ?
N1 C1 C12 120.3(2) . . ?
N1 C1 C18 120.3(2) . . ?
C12 C1 C18 119.3(2) . . ?
C1 C12 C3 119.4(2) . . ?
C14 C12 C1 118.7(2) . . ?
C14 C12 C3 121.8(2) . . ?
C12 C14 H14 118.8 . . ?
C12 C14 C24 122.4(3) . . ?
C24 C14 H14 118.8 . . ?
C4 C16 C5 121.7(2) . . ?
C13 C16 C4 118.8(2) . . ?
C13 C16 C5 119.5(2) . . ?
C1 C18 C7 119.5(2) . . ?
C26 C18 C1 118.8(2) . . ?
C26 C18 C7 121.7(3) . . ?
C6 C20 H20 119.4 . . ?
C39 C20 C6 121.2(3) . . ?
C39 C20 H20 119.4 . . ?
C4 C22 C32 121.9(2) . . ?
C28 C22 C4 118.8(2) . . ?
C28 C22 C32 119.3(2) . . ?
C14 C24 C2 120.3(3) . . ?
C26 C24 C14 118.5(2) . . ?
C26 C24 C2 121.1(3) . . ?
C18 C26 C24 122.2(3) . . ?
C18 C26 H26 118.9 . . ?
C24 C26 H26 118.9 . . ?
C22 C28 H28 119.2 . . ?
C27 C28 C22 121.6(2) . . ?
C27 C28 H28 119.2 . . ?
Si2 C30 H30A 109.5 . . ?
Si2 C30 H30B 109.5 . . ?
Si2 C30 H30C 109.5 . . ?
H30A C30 H30B 109.5 . . ?
H30A C30 H30C 109.5 . . ?
H30B C30 H30C 109.5 . . ?
C22 C32 H32 107.5 . . ?
C22 C32 C25 111.5(2) . . ?
C22 C32 C35 112.5(2) . . ?
C25 C32 H32 107.5 . . ?
C25 C32 C35 110.0(2) . . ?
C35 C32 H32 107.5 . . ?
C6 C34 H34 107.6 . . ?
C6 C34 C15 110.7(2) . . ?
C6 C34 C33 112.3(2) . . ?
C15 C34 H34 107.6 . . ?
C15 C34 C33 110.9(2) . . ?
C33 C34 H34 107.6 . . ?
C8 C36 H36 119.1 . . ?
C39 C36 C8 121.7(3) . . ?
C39 C36 H36 119.1 . . ?
Si1 C38 H38A 109.5 . . ?
Si1 C38 H38B 109.5 . . ?
Si1 C38 H38C 109.5 . . ?
H38A C38 H38B 109.5 . . ?
H38A C38 H38C 109.5 . . ?
H38B C38 H38C 109.5 . . ?
C20 C39 H39 120.2 . . ?
C36 C39 C20 119.6(2) . . ?
C36 C39 H39 120.2 . . ?
C16 C5 H5 107.2 . . ?
C17 C5 C16 111.6(2) . . ?
C17 C5 H5 107.2 . . ?
C17 C5 C19 110.3(2) . . ?
C19 C5 C16 113.0(3) . . ?
C19 C5 H5 107.2 . . ?
Si2 C21 H21A 109.5 . . ?
Si2 C21 H21B 109.5 . . ?
Si2 C21 H21C 109.5 . . ?
H21A C21 H21B 109.5 . . ?
H21A C21 H21C 109.5 . . ?
H21B C21 H21C 109.5 . . ?
Si1 C11 H11A 109.5 . . ?
Si1 C11 H11B 109.5 . . ?
Si1 C11 H11C 109.5 . . ?
H11A C11 H11B 109.5 . . ?
H11A C11 H11C 109.5 . . ?
H11B C11 H11C 109.5 . . ?
C8 C23 H23 107.3 . . ?
C8 C23 C9 112.2(2) . . ?
C8 C23 C37 113.1(2) . . ?
C9 C23 H23 107.3 . . ?
C9 C23 C37 109.3(2) . . ?
C37 C23 H23 107.3 . . ?
C12 C3 H3A 109.5 . . ?
C12 C3 H3B 109.5 . . ?
C12 C3 H3C 109.5 . . ?
H3A C3 H3B 109.5 . . ?
H3A C3 H3C 109.5 . . ?
H3B C3 H3C 109.5 . . ?
C32 C25 H25A 109.5 . . ?
C32 C25 H25B 109.5 . . ?
C32 C25 H25C 109.5 . . ?
H25A C25 H25B 109.5 . . ?
H25A C25 H25C 109.5 . . ?
H25B C25 H25C 109.5 . . ?
C16 C13 H13 119.3 . . ?
C27 C13 C16 121.4(3) . . ?
C27 C13 H13 119.3 . . ?
C28 C27 C13 119.5(2) . . ?
C28 C27 H27 120.3 . . ?
C13 C27 H27 120.2 . . ?
C18 C7 H7A 109.5 . . ?
C18 C7 H7B 109.5 . . ?
C18 C7 H7C 109.5 . . ?
H7A C7 H7B 109.5 . . ?
H7A C7 H7C 109.5 . . ?
H7B C7 H7C 109.5 . . ?
Si2 C29 H29A 109.5 . . ?
Si2 C29 H29B 109.5 . . ?
Si2 C29 H29C 109.5 . . ?
H29A C29 H29B 109.5 . . ?
H29A C29 H29C 109.5 . . ?
H29B C29 H29C 109.5 . . ?
C34 C15 H15A 109.5 . . ?
C34 C15 H15B 109.5 . . ?
C34 C15 H15C 109.5 . . ?
H15A C15 H15B 109.5 . . ?
H15A C15 H15C 109.5 . . ?
H15B C15 H15C 109.5 . . ?
Si1 C31 H31A 109.5 . . ?
Si1 C31 H31B 109.5 . . ?
Si1 C31 H31C 109.5 . . ?
H31A C31 H31B 109.5 . . ?
H31A C31 H31C 109.5 . . ?
H31B C31 H31C 109.5 . . ?
C24 C2 H2A 109.5 . . ?
C24 C2 H2B 109.5 . . ?
C24 C2 H2C 109.5 . . ?
H2A C2 H2B 109.5 . . ?
H2A C2 H2C 109.5 . . ?
H2B C2 H2C 109.5 . . ?
C34 C33 H33A 109.5 . . ?
C34 C33 H33B 109.5 . . ?
C34 C33 H33C 109.5 . . ?
H33A C33 H33B 109.5 . . ?
H33A C33 H33C 109.5 . . ?
H33B C33 H33C 109.5 . . ?
C5 C17 H17A 109.5 . . ?
C5 C17 H17B 109.5 . . ?
C5 C17 H17C 109.5 . . ?
H17A C17 H17B 109.5 . . ?
H17A C17 H17C 109.5 . . ?
H17B C17 H17C 109.5 . . ?
C32 C35 H35A 109.5 . . ?
C32 C35 H35B 109.5 . . ?
C32 C35 H35C 109.5 . . ?
H35A C35 H35B 109.5 . . ?
H35A C35 H35C 109.5 . . ?
H35B C35 H35C 109.5 . . ?
C23 C9 H9A 109.5 . . ?
C23 C9 H9B 109.5 . . ?
C23 C9 H9C 109.5 . . ?
H9A C9 H9B 109.5 . . ?
H9A C9 H9C 109.5 . . ?
H9B C9 H9C 109.5 . . ?
C23 C37 H37A 109.5 . . ?
C23 C37 H37B 109.5 . . ?
C23 C37 H37C 109.5 . . ?
H37A C37 H37B 109.5 . . ?
H37A C37 H37C 109.5 . . ?
H37B C37 H37C 109.5 . . ?
C5 C19 H19A 109.5 . . ?
C5 C19 H19B 109.5 . . ?
C5 C19 H19C 109.5 . . ?
H19A C19 H19B 109.5 . . ?
H19A C19 H19C 109.5 . . ?
H19B C19 H19C 109.5 . . ?

loop_
_geom_bond_atom_site_label_1
_geom_bond_atom_site_label_2
_geom_bond_distance
_geom_bond_site_symmetry_2
_geom_bond_publ_flag
Fe1 N3 1.894(2) . ?
Fe1 N2 1.905(2) . ?
Fe1 N1 1.741(2) . ?
Si1 N2 1.749(2) . ?
Si1 C38 1.867(3) . ?
Si1 C11 1.871(3) . ?
Si1 C31 1.864(3) . ?
Si2 N3 1.755(2) . ?
Si2 C30 1.870(3) . ?
Si2 C21 1.861(3) . ?
Si2 C29 1.873(3) . ?
N3 C4 1.430(3) . ?
N2 C10 1.435(3) . ?
N1 C1 1.337(3) . ?
C10 C6 1.414(3) . ?
C10 C8 1.413(3) . ?
C4 C16 1.414(3) . ?
C4 C22 1.411(3) . ?
C6 C20 1.393(3) . ?
C6 C34 1.523(3) . ?
C8 C36 1.401(4) . ?
C8 C23 1.516(4) . ?
C1 C12 1.431(4) . ?
C1 C18 1.436(4) . ?
C12 C14 1.376(4) . ?
C12 C3 1.502(4) . ?
C14 H14 0.9500 . ?
C14 C24 1.398(4) . ?
C16 C5 1.518(4) . ?
C16 C13 1.389(4) . ?
C18 C26 1.378(4) . ?
C18 C7 1.496(4) . ?
C20 H20 0.9500 . ?
C20 C39 1.378(4) . ?
C22 C28 1.393(4) . ?
C22 C32 1.516(4) . ?
C24 C26 1.394(4) . ?
C24 C2 1.505(4) . ?
C26 H26 0.9500 . ?
C28 H28 0.9500 . ?
C28 C27 1.374(4) . ?
C30 H30A 0.9800 . ?
C30 H30B 0.9800 . ?
C30 H30C 0.9800 . ?
C32 H32 1.0000 . ?
C32 C25 1.522(4) . ?
C32 C35 1.527(4) . ?
C34 H34 1.0000 . ?
C34 C15 1.524(4) . ?
C34 C33 1.529(4) . ?
C36 H36 0.9500 . ?
C36 C39 1.377(4) . ?
C38 H38A 0.9800 . ?
C38 H38B 0.9800 . ?
C38 H38C 0.9800 . ?
C39 H39 0.9500 . ?
C5 H5 1.0000 . ?
C5 C17 1.515(4) . ?
C5 C19 1.518(4) . ?
C21 H21A 0.9800 . ?
C21 H21B 0.9800 . ?
C21 H21C 0.9800 . ?
C11 H11A 0.9800 . ?
C11 H11B 0.9800 . ?
C11 H11C 0.9800 . ?
C23 H23 1.0000 . ?
C23 C9 1.521(4) . ?
C23 C37 1.525(4) . ?
C3 H3A 0.9800 . ?
C3 H3B 0.9800 . ?
C3 H3C 0.9800 . ?
C25 H25A 0.9800 . ?
C25 H25B 0.9800 . ?
C25 H25C 0.9800 . ?
C13 H13 0.9500 . ?
C13 C27 1.386(4) . ?
C27 H27 0.9500 . ?
C7 H7A 0.9800 . ?
C7 H7B 0.9800 . ?
C7 H7C 0.9800 . ?
C29 H29A 0.9800 . ?
C29 H29B 0.9800 . ?
C29 H29C 0.9800 . ?
C15 H15A 0.9800 . ?
C15 H15B 0.9800 . ?
C15 H15C 0.9800 . ?
C31 H31A 0.9800 . ?
C31 H31B 0.9800 . ?
C31 H31C 0.9800 . ?
C2 H2A 0.9800 . ?
C2 H2B 0.9800 . ?
C2 H2C 0.9800 . ?
C33 H33A 0.9800 . ?
C33 H33B 0.9800 . ?
C33 H33C 0.9800 . ?
C17 H17A 0.9800 . ?
C17 H17B 0.9800 . ?
C17 H17C 0.9800 . ?
C35 H35A 0.9800 . ?
C35 H35B 0.9800 . ?
C35 H35C 0.9800 . ?
C9 H9A 0.9800 . ?
C9 H9B 0.9800 . ?
C9 H9C 0.9800 . ?
C37 H37A 0.9800 . ?
C37 H37B 0.9800 . ?
C37 H37C 0.9800 . ?
C19 H19A 0.9800 . ?
C19 H19B 0.9800 . ?
C19 H19C 0.9800 . ?

loop_
_geom_torsion_atom_site_label_1
_geom_torsion_atom_site_label_2
_geom_torsion_atom_site_label_3
_geom_torsion_atom_site_label_4
_geom_torsion
_geom_torsion_site_symmetry_1
_geom_torsion_site_symmetry_2
_geom_torsion_site_symmetry_3
_geom_torsion_site_symmetry_4
_geom_torsion_publ_flag
Fe1 N3 C4 C16 75.3(3) . . . . ?
Fe1 N3 C4 C22 -109.5(2) . . . . ?
Fe1 N2 C10 C6 75.0(3) . . . . ?
Fe1 N2 C10 C8 -108.2(2) . . . . ?
Si1 N2 C10 C6 -86.1(2) . . . . ?
Si1 N2 C10 C8 90.7(2) . . . . ?
Si2 N3 C4 C16 -93.6(2) . . . . ?
Si2 N3 C4 C22 81.7(3) . . . . ?
N3 C4 C16 C5 -4.1(4) . . . . ?
N3 C4 C16 C13 174.5(2) . . . . ?
N3 C4 C22 C28 -174.5(2) . . . . ?
N3 C4 C22 C32 6.6(4) . . . . ?
N2 Fe1 N3 Si2 -163.74(11) . . . . ?
N2 Fe1 N3 C4 28.2(2) . . . . ?
N2 C10 C6 C20 174.0(2) . . . . ?
N2 C10 C6 C34 -7.4(4) . . . . ?
N2 C10 C8 C36 -173.5(2) . . . . ?
N2 C10 C8 C23 7.7(4) . . . . ?
N1 Fe1 N3 Si2 15.95(17) . . . . ?
N1 Fe1 N3 C4 -152.07(17) . . . . ?
N1 C1 C12 C14 -178.9(2) . . . . ?
N1 C1 C12 C3 -0.8(4) . . . . ?
N1 C1 C18 C26 177.9(2) . . . . ?
N1 C1 C18 C7 -1.8(4) . . . . ?
C10 C6 C20 C39 0.3(4) . . . . ?
C10 C6 C34 C15 -111.1(3) . . . . ?
C10 C6 C34 C33 124.5(3) . . . . ?
C10 C8 C36 C39 -1.4(4) . . . . ?
C10 C8 C23 C9 128.8(3) . . . . ?
C10 C8 C23 C37 -107.0(3) . . . . ?
C4 C16 C5 C17 -102.5(3) . . . . ?
C4 C16 C5 C19 132.5(3) . . . . ?
C4 C16 C13 C27 0.3(4) . . . . ?
C4 C22 C28 C27 -0.1(4) . . . . ?
C4 C22 C32 C25 110.4(3) . . . . ?
C4 C22 C32 C35 -125.4(3) . . . . ?
C6 C10 C8 C36 3.3(4) . . . . ?
C6 C10 C8 C23 -175.5(2) . . . . ?
C6 C20 C39 C36 1.7(4) . . . . ?
C8 C10 C6 C20 -2.8(4) . . . . ?
C8 C10 C6 C34 175.7(2) . . . . ?
C8 C36 C39 C20 -1.1(4) . . . . ?
C1 C12 C14 C24 1.1(4) . . . . ?
C1 C18 C26 C24 0.9(4) . . . . ?
C12 C1 C18 C26 -0.5(4) . . . . ?
C12 C1 C18 C7 179.8(2) . . . . ?
C12 C14 C24 C26 -0.7(4) . . . . ?
C12 C14 C24 C2 178.0(3) . . . . ?
C14 C24 C26 C18 -0.3(4) . . . . ?
C16 C4 C22 C28 0.7(4) . . . . ?
C16 C4 C22 C32 -178.1(2) . . . . ?
C16 C13 C27 C28 0.4(4) . . . . ?
C18 C1 C12 C14 -0.5(4) . . . . ?
C18 C1 C12 C3 177.6(2) . . . . ?
C20 C6 C34 C15 67.5(3) . . . . ?
C20 C6 C34 C33 -57.0(3) . . . . ?
C22 C4 C16 C5 -179.5(2) . . . . ?
C22 C4 C16 C13 -0.8(4) . . . . ?
C22 C28 C27 C13 -0.5(4) . . . . ?
C28 C22 C32 C25 -68.4(3) . . . . ?
C28 C22 C32 C35 55.8(3) . . . . ?
C30 Si2 N3 Fe1 -48.17(17) . . . . ?
C30 Si2 N3 C4 120.37(18) . . . . ?
C32 C22 C28 C27 178.8(2) . . . . ?
C34 C6 C20 C39 -178.3(2) . . . . ?
C36 C8 C23 C9 -49.9(3) . . . . ?
C36 C8 C23 C37 74.3(3) . . . . ?
C38 Si1 N2 Fe1 -166.99(13) . . . . ?
C38 Si1 N2 C10 -6.2(2) . . . . ?
C5 C16 C13 C27 178.9(3) . . . . ?
C21 Si2 N3 Fe1 73.14(16) . . . . ?
C21 Si2 N3 C4 -118.32(19) . . . . ?
C11 Si1 N2 Fe1 -48.42(17) . . . . ?
C11 Si1 N2 C10 112.36(19) . . . . ?
C23 C8 C36 C39 177.4(2) . . . . ?
C3 C12 C14 C24 -176.9(2) . . . . ?
C13 C16 C5 C17 78.9(3) . . . . ?
C13 C16 C5 C19 -46.1(4) . . . . ?
C7 C18 C26 C24 -179.4(3) . . . . ?
C29 Si2 N3 Fe1 -166.12(14) . . . . ?
C29 Si2 N3 C4 2.4(2) . . . . ?
C31 Si1 N2 Fe1 71.74(16) . . . . ?
C31 Si1 N2 C10 -127.48(18) . . . . ?
C2 C24 C26 C18 -179.0(3) . . . . ?
